data_1558750
loop_
_publ_author_name
'Zhou, Bin'
'Ren, Yu-Hao'
'Han, Ying-Shan'
'Mespl\`ede, Thibault'
'Yue, Jian-Min'

_publ_section_title
;
 Diverse Types of Diterpenoids with an Aromatized C Ring from the Twigs of
 <i>Podocarpus imbricatus</i>.
;
_journal_issue 8
_journal_name_full 'Journal of natural products'
_journal_page_first 2416
_journal_page_last 2424
_journal_paper_doi 10.1021/acs.jnatprod.0c00291
_journal_volume 83
_journal_year 2020
_chemical_absolute_configuration rmad
_chemical_formula_moiety 'C20 H28 O4'
_chemical_formula_sum 'C20 H28 O4'
_chemical_formula_weight 332.42
_space_group_crystal_system orthorhombic
_space_group_IT_number 19
_space_group_name_Hall 'P 2ac 2ab'
_space_group_name_H-M_alt 'P 21 21 21'
_atom_sites_solution_hydrogens geom
_atom_sites_solution_primary dual
_audit_creation_date 2016-10-20
_audit_creation_method
;
Olex2 1.2
(compiled 2016.09.09 svn.r3337 for OlexSys, GUI svn.r5227)
;
_cell_angle_alpha 90
_cell_angle_beta 90
_cell_angle_gamma 90
_cell_formula_units_Z 4
_cell_length_a 10.4979(3)
_cell_length_b 12.8949(3)
_cell_length_c 13.0820(3)
_cell_measurement_reflns_used 6590
_cell_measurement_temperature 296
_cell_measurement_theta_max 69.103
_cell_measurement_theta_min 5.403
_cell_volume 1770.90(8)
_computing_cell_refinement 'SAINT v7.68A (Bruker, 2009)'
_computing_data_reduction 'SAINT v7.68A (Bruker, 2009)'
_computing_molecular_graphics 'Olex2 (Dolomanov et al., 2009)'
_computing_publication_material 'Olex2 (Dolomanov et al., 2009)'
_computing_structure_refinement 'ShelXL (Sheldrick, 2015)'
_computing_structure_solution 'ShelXT (Sheldrick, 2015)'
_diffrn_ambient_temperature 296
_diffrn_measured_fraction_theta_full 0.994
_diffrn_measured_fraction_theta_max 0.984
_diffrn_measurement_device_type 'Bruker APEX-II CCD'
_diffrn_measurement_method '\f and \w scans'
_diffrn_radiation_monochromator graphite
_diffrn_radiation_type CuK\a
_diffrn_radiation_wavelength 1.54178
_diffrn_reflns_av_R_equivalents 0.0371
_diffrn_reflns_av_unetI/netI 0.0349
_diffrn_reflns_Laue_measured_fraction_full 0.994
_diffrn_reflns_Laue_measured_fraction_max 0.984
_diffrn_reflns_limit_h_max 12
_diffrn_reflns_limit_h_min -11
_diffrn_reflns_limit_k_max 15
_diffrn_reflns_limit_k_min -15
_diffrn_reflns_limit_l_max 15
_diffrn_reflns_limit_l_min -15
_diffrn_reflns_number 12214
_diffrn_reflns_point_group_measured_fraction_full 0.990
_diffrn_reflns_point_group_measured_fraction_max 0.972
_diffrn_reflns_theta_full 67.679
_diffrn_reflns_theta_max 69.529
_diffrn_reflns_theta_min 5.403
_diffrn_standards_number 0
_exptl_absorpt_coefficient_mu 0.685
_exptl_absorpt_correction_T_max 0.7532
_exptl_absorpt_correction_T_min 0.6537
_exptl_absorpt_correction_type multi-scan
_exptl_absorpt_process_details
;
SADABS-2008/1 (Bruker,2008) was used for absorption correction.
wR2(int) was 0.1233 before and 0.0460 after correction.
The Ratio of minimum to maximum transmission is 0.8679.
The \l/2 correction factor is 0.0015.
;
_exptl_crystal_colour colourless
_exptl_crystal_density_diffrn 1.247
_exptl_crystal_description block
_exptl_crystal_F_000 720
_exptl_crystal_size_max 0.22
_exptl_crystal_size_mid 0.18
_exptl_crystal_size_min 0.15
_refine_diff_density_max 0.171
_refine_diff_density_min -0.151
_refine_diff_density_rms 0.033
_refine_ls_abs_structure_details
;
 Flack x determined using 1265 quotients [(I+)-(I-)]/[(I+)+(I-)]
 (Parsons, Flack and Wagner, Acta Cryst. B69 (2013) 249-259).
;
_refine_ls_abs_structure_Flack 0.05(8)
_refine_ls_extinction_coef 0.0048(9)
_refine_ls_extinction_expression Fc^*^=kFc[1+0.001xFc^2^\l^3^/sin(2\q)]^-1/4^
_refine_ls_extinction_method 'SHELXL-2014/7 (Sheldrick 2014'
_refine_ls_goodness_of_fit_ref 1.021
_refine_ls_hydrogen_treatment constr
_refine_ls_matrix_type full
_refine_ls_number_parameters 224
_refine_ls_number_reflns 3240
_refine_ls_number_restraints 0
_refine_ls_restrained_S_all 1.021
_refine_ls_R_factor_all 0.0350
_refine_ls_R_factor_gt 0.0318
_refine_ls_shift/su_max 0.005
_refine_ls_shift/su_mean 0.000
_refine_ls_structure_factor_coef Fsqd
_refine_ls_weighting_details 'w=1/[\s^2^(Fo^2^)+(0.0576P)^2^+0.1672P] where P=(Fo^2^+2Fc^2^)/3'
_refine_ls_weighting_scheme calc
_refine_ls_wR_factor_gt 0.0888
_refine_ls_wR_factor_ref 0.0899
_reflns_Friedel_coverage 0.722
_reflns_Friedel_fraction_full 0.985
_reflns_Friedel_fraction_max 0.956
_reflns_number_gt 3115
_reflns_number_total 3240
_reflns_threshold_expression 'I > 2\s(I)'
_cod_data_source_file np0c00291_si_002.cif
_cod_data_source_block cu_dm16674_0m
_cod_depositor_comments 'Adding full bibliography for 1558750.cif.'
_cod_database_code 1558750
_shelx_space_group_comment
;
The symmetry employed for this shelxl refinement is uniquely defined
by the following loop, which should always be used as a source of
symmetry information in preference to the above space-group names.
They are only intended as comments.
;
_shelx_estimated_absorpt_t_max 0.904
_shelx_estimated_absorpt_t_min 0.864
_olex2_refinement_description
;
1. Fixed Uiso
 At 1.2 times of:
  All C(H) groups, All C(H,H) groups
 At 1.5 times of:
  All C(H,H,H) groups, All O(H) groups
2.a Ternary CH refined with riding coordinates:
 C5(H5), C15(H15)
2.b Secondary CH2 refined with riding coordinates:
 C1(H1A,H1B), C2(H2A,H2B), C3(H3A,H3B), C6(H6A,H6B), C7(H7A,H7B), C16(H16A,H16B)
2.c Aromatic/amide H refined with riding coordinates:
 C11(H11), C14(H14)
2.d Idealised Me refined as rotating group:
 C17(H17A,H17B,H17C), C18(H18A,H18B,H18C), C20(H20A,H20B,H20C)
2.e Idealised tetrahedral OH refined as rotating group:
 O2(H2), O3(H3), O4(H4)
;
_shelx_shelxl_version_number 2014/7
_olex2_submission_special_instructions 'No special instructions were received'

loop_
_space_group_symop_operation_xyz
'x, y, z'
'-x+1/2, -y, z+1/2'
'-x, y+1/2, -z+1/2'
'x+1/2, -y+1/2, -z'

loop_
_atom_site_label
_atom_site_type_symbol
_atom_site_fract_x
_atom_site_fract_y
_atom_site_fract_z
_atom_site_U_iso_or_equiv
_atom_site_adp_type
_atom_site_occupancy
_atom_site_site_symmetry_order
_atom_site_calc_flag
_atom_site_refinement_flags_posn
_atom_site_refinement_flags_adp
_atom_site_refinement_flags_occupancy
_atom_site_disorder_assembly
_atom_site_disorder_group
O1 O 0.38812(15) 0.37149(16) 0.75781(13) 0.0600(5) Uani 1 1 d . . . . .
O2 O 0.56490(16) 0.32188(13) 0.83576(12) 0.0524(4) Uani 1 1 d . . . . .
H2 H 0.5139 0.2930 0.8737 0.079 Uiso 1 1 calc GR . . . .
O3 O 0.68003(15) 0.23311(13) 0.17640(11) 0.0481(4) Uani 1 1 d . . . . .
H3 H 0.7338 0.1993 0.2073 0.072 Uiso 1 1 calc GR . . . .
O4 O 0.39102(17) 0.23974(15) -0.03477(11) 0.0582(5) Uani 1 1 d . . . . .
H4 H 0.3189 0.2493 -0.0569 0.087 Uiso 1 1 calc GR . . . .
C1 C 0.75009(17) 0.34473(19) 0.55093(16) 0.0427(5) Uani 1 1 d . . . . .
H1A H 0.7837 0.2821 0.5200 0.051 Uiso 1 1 calc R . . . .
H1B H 0.7900 0.4035 0.5176 0.051 Uiso 1 1 calc R . . . .
C2 C 0.78483(18) 0.3458(2) 0.66418(16) 0.0475(5) Uani 1 1 d . . . . .
H2A H 0.7545 0.2825 0.6959 0.057 Uiso 1 1 calc R . . . .
H2B H 0.8768 0.3478 0.6712 0.057 Uiso 1 1 calc R . . . .
C3 C 0.7278(2) 0.43810(18) 0.71885(16) 0.0448(5) Uani 1 1 d . . . . .
H3A H 0.7697 0.5005 0.6948 0.054 Uiso 1 1 calc R . . . .
H3B H 0.7453 0.4316 0.7914 0.054 Uiso 1 1 calc R . . . .
C4 C 0.58304(18) 0.45081(15) 0.70409(14) 0.0366(4) Uani 1 1 d . . . . .
C5 C 0.55181(17) 0.44623(14) 0.58776(13) 0.0334(4) Uani 1 1 d . . . . .
H5 H 0.5985 0.5047 0.5579 0.040 Uiso 1 1 calc R . . . .
C6 C 0.41262(18) 0.46508(18) 0.55833(16) 0.0438(5) Uani 1 1 d . . . . .
H6A H 0.3630 0.4031 0.5716 0.053 Uiso 1 1 calc R . . . .
H6B H 0.3780 0.5210 0.5994 0.053 Uiso 1 1 calc R . . . .
C7 C 0.4037(2) 0.49298(18) 0.44621(17) 0.0505(6) Uani 1 1 d . . . . .
H7A H 0.3151 0.4911 0.4254 0.061 Uiso 1 1 calc R . . . .
H7B H 0.4343 0.5633 0.4368 0.061 Uiso 1 1 calc R . . . .
C8 C 0.47966(18) 0.42093(15) 0.37837(15) 0.0363(4) Uani 1 1 d . . . . .
C9 C 0.57521(16) 0.35656(14) 0.41733(13) 0.0311(4) Uani 1 1 d . . . . .
C10 C 0.60513(16) 0.34933(14) 0.53262(13) 0.0312(4) Uani 1 1 d . . . . .
C11 C 0.64095(17) 0.29339(15) 0.34812(14) 0.0344(4) Uani 1 1 d . . . . .
H11 H 0.7044 0.2495 0.3724 0.041 Uiso 1 1 calc R . . . .
C12 C 0.61401(16) 0.29442(15) 0.24440(14) 0.0343(4) Uani 1 1 d . . . . .
C13 C 0.51845(17) 0.35783(15) 0.20497(14) 0.0346(4) Uani 1 1 d . . . . .
C14 C 0.45403(18) 0.41961(16) 0.27420(15) 0.0387(4) Uani 1 1 d . . . . .
H14 H 0.3899 0.4627 0.2496 0.046 Uiso 1 1 calc R . . . .
C15 C 0.48707(17) 0.35410(16) 0.09134(14) 0.0374(4) Uani 1 1 d . . . . .
H15 H 0.5661 0.3375 0.0550 0.045 Uiso 1 1 calc R . . . .
C16 C 0.3948(2) 0.26589(19) 0.07211(16) 0.0504(5) Uani 1 1 d . . . . .
H16A H 0.4209 0.2056 0.1113 0.061 Uiso 1 1 calc R . . . .
H16B H 0.3104 0.2859 0.0947 0.061 Uiso 1 1 calc R . . . .
C17 C 0.4386(3) 0.45664(19) 0.04905(17) 0.0550(6) Uani 1 1 d . . . . .
H17A H 0.3623 0.4764 0.0846 0.082 Uiso 1 1 calc GR . . . .
H17B H 0.4204 0.4491 -0.0225 0.082 Uiso 1 1 calc GR . . . .
H17C H 0.5024 0.5091 0.0584 0.082 Uiso 1 1 calc GR . . . .
C18 C 0.5468(3) 0.55871(17) 0.74823(19) 0.0540(6) Uani 1 1 d . . . . .
H18A H 0.5867 0.6121 0.7083 0.081 Uiso 1 1 calc GR . . . .
H18B H 0.5753 0.5635 0.8178 0.081 Uiso 1 1 calc GR . . . .
H18C H 0.4560 0.5672 0.7458 0.081 Uiso 1 1 calc GR . . . .
C19 C 0.50259(19) 0.37586(16) 0.76644(15) 0.0389(4) Uani 1 1 d . . . . .
C20 C 0.5472(2) 0.24698(15) 0.57200(15) 0.0414(4) Uani 1 1 d . . . . .
H20A H 0.4560 0.2517 0.5708 0.062 Uiso 1 1 calc GR . . . .
H20B H 0.5754 0.2346 0.6407 0.062 Uiso 1 1 calc GR . . . .
H20C H 0.5742 0.1908 0.5290 0.062 Uiso 1 1 calc GR . . . .

loop_
_atom_site_aniso_label
_atom_site_aniso_U_11
_atom_site_aniso_U_22
_atom_site_aniso_U_33
_atom_site_aniso_U_23
_atom_site_aniso_U_13
_atom_site_aniso_U_12
O1 0.0452(8) 0.0902(12) 0.0444(9) 0.0124(9) 0.0040(7) -0.0172(8)
O2 0.0536(8) 0.0675(10) 0.0361(8) 0.0115(7) 0.0037(7) -0.0038(7)
O3 0.0485(8) 0.0663(9) 0.0294(7) -0.0090(7) -0.0045(6) 0.0220(7)
O4 0.0631(10) 0.0810(11) 0.0304(7) 0.0012(8) -0.0049(7) -0.0189(9)
C1 0.0322(9) 0.0628(12) 0.0332(10) -0.0037(9) -0.0005(7) 0.0042(8)
C2 0.0330(9) 0.0744(14) 0.0349(10) -0.0044(10) -0.0056(8) 0.0008(9)
C3 0.0401(10) 0.0586(12) 0.0355(10) -0.0052(10) -0.0032(8) -0.0137(9)
C4 0.0403(10) 0.0383(9) 0.0310(9) -0.0054(8) 0.0034(7) -0.0058(8)
C5 0.0373(9) 0.0331(8) 0.0299(9) 0.0005(7) 0.0037(7) -0.0024(7)
C6 0.0407(10) 0.0557(11) 0.0351(10) -0.0042(9) 0.0032(8) 0.0126(9)
C7 0.0512(11) 0.0604(13) 0.0400(12) -0.0014(10) -0.0011(10) 0.0239(10)
C8 0.0345(9) 0.0411(9) 0.0331(9) 0.0021(8) 0.0007(7) 0.0034(8)
C9 0.0289(7) 0.0360(8) 0.0286(9) 0.0012(7) 0.0001(7) -0.0011(7)
C10 0.0309(8) 0.0368(8) 0.0260(9) -0.0008(7) 0.0005(6) 0.0003(7)
C11 0.0317(8) 0.0411(9) 0.0302(9) -0.0009(8) -0.0030(7) 0.0049(7)
C12 0.0306(8) 0.0434(9) 0.0288(9) -0.0023(8) 0.0009(7) 0.0015(7)
C13 0.0304(8) 0.0449(10) 0.0283(9) 0.0040(8) -0.0010(7) -0.0019(7)
C14 0.0334(9) 0.0467(10) 0.0359(10) 0.0059(8) -0.0013(7) 0.0072(8)
C15 0.0333(8) 0.0522(11) 0.0266(9) 0.0054(8) -0.0001(7) 0.0009(8)
C16 0.0559(12) 0.0679(14) 0.0274(9) 0.0045(10) 0.0000(9) -0.0149(11)
C17 0.0648(13) 0.0633(13) 0.0368(11) 0.0117(11) -0.0058(10) 0.0074(11)
C18 0.0732(15) 0.0439(11) 0.0448(11) -0.0122(10) 0.0026(11) -0.0009(11)
C19 0.0432(10) 0.0469(10) 0.0268(9) -0.0062(8) 0.0044(7) -0.0066(8)
C20 0.0540(11) 0.0368(9) 0.0335(9) 0.0012(8) -0.0043(8) -0.0031(8)

loop_
_atom_type_symbol
_atom_type_description
_atom_type_scat_dispersion_real
_atom_type_scat_dispersion_imag
_atom_type_scat_source
C C 0.0181 0.0091 'International Tables Vol C Tables 4.2.6.8 and 6.1.1.4'
H H 0.0000 0.0000 'International Tables Vol C Tables 4.2.6.8 and 6.1.1.4'
O O 0.0492 0.0322 'International Tables Vol C Tables 4.2.6.8 and 6.1.1.4'

loop_
_geom_angle_atom_site_label_1
_geom_angle_atom_site_label_2
_geom_angle_atom_site_label_3
_geom_angle
_geom_angle_site_symmetry_1
_geom_angle_site_symmetry_3
_geom_angle_publ_flag
C19 O2 H2 109.5 . . ?
C12 O3 H3 109.5 . . ?
C16 O4 H4 109.5 . . ?
H1A C1 H1B 107.8 . . ?
C2 C1 H1A 109.0 . . ?
C2 C1 H1B 109.0 . . ?
C2 C1 C10 112.73(16) . . ?
C10 C1 H1A 109.0 . . ?
C10 C1 H1B 109.0 . . ?
C1 C2 H2A 109.2 . . ?
C1 C2 H2B 109.2 . . ?
H2A C2 H2B 107.9 . . ?
C3 C2 C1 111.84(18) . . ?
C3 C2 H2A 109.2 . . ?
C3 C2 H2B 109.2 . . ?
C2 C3 H3A 108.6 . . ?
C2 C3 H3B 108.6 . . ?
C2 C3 C4 114.54(16) . . ?
H3A C3 H3B 107.6 . . ?
C4 C3 H3A 108.6 . . ?
C4 C3 H3B 108.6 . . ?
C3 C4 C5 109.03(15) . . ?
C3 C4 C18 106.86(17) . . ?
C18 C4 C5 110.21(17) . . ?
C19 C4 C3 114.39(17) . . ?
C19 C4 C5 112.52(15) . . ?
C19 C4 C18 103.53(16) . . ?
C4 C5 H5 104.8 . . ?
C6 C5 C4 116.14(15) . . ?
C6 C5 H5 104.8 . . ?
C6 C5 C10 110.87(15) . . ?
C10 C5 C4 114.19(15) . . ?
C10 C5 H5 104.8 . . ?
C5 C6 H6A 109.7 . . ?
C5 C6 H6B 109.7 . . ?
H6A C6 H6B 108.2 . . ?
C7 C6 C5 109.90(16) . . ?
C7 C6 H6A 109.7 . . ?
C7 C6 H6B 109.7 . . ?
C6 C7 H7A 109.0 . . ?
C6 C7 H7B 109.0 . . ?
H7A C7 H7B 107.8 . . ?
C8 C7 C6 112.98(17) . . ?
C8 C7 H7A 109.0 . . ?
C8 C7 H7B 109.0 . . ?
C9 C8 C7 121.94(18) . . ?
C14 C8 C7 118.77(17) . . ?
C14 C8 C9 119.29(17) . . ?
C8 C9 C10 122.55(15) . . ?
C8 C9 C11 117.61(16) . . ?
C11 C9 C10 119.77(15) . . ?
C1 C10 C5 108.40(15) . . ?
C1 C10 C9 110.79(14) . . ?
C9 C10 C5 109.46(14) . . ?
C20 C10 C1 107.73(16) . . ?
C20 C10 C5 113.13(14) . . ?
C20 C10 C9 107.33(14) . . ?
C9 C11 H11 119.1 . . ?
C12 C11 C9 121.80(16) . . ?
C12 C11 H11 119.1 . . ?
O3 C12 C11 121.61(16) . . ?
O3 C12 C13 117.40(16) . . ?
C11 C12 C13 121.00(17) . . ?
C12 C13 C15 119.90(17) . . ?
C14 C13 C12 116.60(17) . . ?
C14 C13 C15 123.47(17) . . ?
C8 C14 H14 118.2 . . ?
C13 C14 C8 123.70(17) . . ?
C13 C14 H14 118.2 . . ?
C13 C15 H15 107.3 . . ?
C16 C15 C13 108.90(16) . . ?
C16 C15 H15 107.3 . . ?
C16 C15 C17 112.24(18) . . ?
C17 C15 C13 113.57(17) . . ?
C17 C15 H15 107.3 . . ?
O4 C16 C15 110.81(17) . . ?
O4 C16 H16A 109.5 . . ?
O4 C16 H16B 109.5 . . ?
C15 C16 H16A 109.5 . . ?
C15 C16 H16B 109.5 . . ?
H16A C16 H16B 108.1 . . ?
C15 C17 H17A 109.5 . . ?
C15 C17 H17B 109.5 . . ?
C15 C17 H17C 109.5 . . ?
H17A C17 H17B 109.5 . . ?
H17A C17 H17C 109.5 . . ?
H17B C17 H17C 109.5 . . ?
C4 C18 H18A 109.5 . . ?
C4 C18 H18B 109.5 . . ?
C4 C18 H18C 109.5 . . ?
H18A C18 H18B 109.5 . . ?
H18A C18 H18C 109.5 . . ?
H18B C18 H18C 109.5 . . ?
O1 C19 O2 122.2(2) . . ?
O1 C19 C4 122.1(2) . . ?
O2 C19 C4 115.42(17) . . ?
C10 C20 H20A 109.5 . . ?
C10 C20 H20B 109.5 . . ?
C10 C20 H20C 109.5 . . ?
H20A C20 H20B 109.5 . . ?
H20A C20 H20C 109.5 . . ?
H20B C20 H20C 109.5 . . ?

loop_
_geom_bond_atom_site_label_1
_geom_bond_atom_site_label_2
_geom_bond_distance
_geom_bond_site_symmetry_2
_geom_bond_publ_flag
O1 C19 1.208(3) . ?
O2 H2 0.8200 . ?
O2 C19 1.317(3) . ?
O3 H3 0.8200 . ?
O3 C12 1.377(2) . ?
O4 H4 0.8200 . ?
O4 C16 1.439(3) . ?
C1 H1A 0.9700 . ?
C1 H1B 0.9700 . ?
C1 C2 1.526(3) . ?
C1 C10 1.542(2) . ?
C2 H2A 0.9700 . ?
C2 H2B 0.9700 . ?
C2 C3 1.512(3) . ?
C3 H3A 0.9700 . ?
C3 H3B 0.9700 . ?
C3 C4 1.540(3) . ?
C4 C5 1.558(2) . ?
C4 C18 1.554(3) . ?
C4 C19 1.521(3) . ?
C5 H5 0.9800 . ?
C5 C6 1.531(3) . ?
C5 C10 1.547(2) . ?
C6 H6A 0.9700 . ?
C6 H6B 0.9700 . ?
C6 C7 1.513(3) . ?
C7 H7A 0.9700 . ?
C7 H7B 0.9700 . ?
C7 C8 1.512(3) . ?
C8 C9 1.398(3) . ?
C8 C14 1.389(3) . ?
C9 C10 1.543(2) . ?
C9 C11 1.400(3) . ?
C10 C20 1.542(2) . ?
C11 H11 0.9300 . ?
C11 C12 1.386(3) . ?
C12 C13 1.393(3) . ?
C13 C14 1.383(3) . ?
C13 C15 1.523(2) . ?
C14 H14 0.9300 . ?
C15 H15 0.9800 . ?
C15 C16 1.515(3) . ?
C15 C17 1.521(3) . ?
C16 H16A 0.9700 . ?
C16 H16B 0.9700 . ?
C17 H17A 0.9600 . ?
C17 H17B 0.9600 . ?
C17 H17C 0.9600 . ?
C18 H18A 0.9600 . ?
C18 H18B 0.9600 . ?
C18 H18C 0.9600 . ?
C20 H20A 0.9600 . ?
C20 H20B 0.9600 . ?
C20 H20C 0.9600 . ?

loop_
_geom_hbond_atom_site_label_D
_geom_hbond_atom_site_label_H
_geom_hbond_atom_site_label_A
_geom_hbond_distance_DH
_geom_hbond_distance_HA
_geom_hbond_distance_DA
_geom_hbond_angle_DHA
_geom_hbond_site_symmetry_A
O2 H2 O4 0.82 1.89 2.706(2) 174.3 1_556
O3 H3 O1 0.82 1.91 2.708(2) 162.5 4_556

loop_
_geom_torsion_atom_site_label_1
_geom_torsion_atom_site_label_2
_geom_torsion_atom_site_label_3
_geom_torsion_atom_site_label_4
_geom_torsion
_geom_torsion_site_symmetry_1
_geom_torsion_site_symmetry_2
_geom_torsion_site_symmetry_3
_geom_torsion_site_symmetry_4
_geom_torsion_publ_flag
O3 C12 C13 C14 -179.37(18) . . . . ?
O3 C12 C13 C15 2.5(3) . . . . ?
C1 C2 C3 C4 52.8(2) . . . . ?
C2 C1 C10 C5 55.5(2) . . . . ?
C2 C1 C10 C9 175.62(17) . . . . ?
C2 C1 C10 C20 -67.3(2) . . . . ?
C2 C3 C4 C5 -50.8(2) . . . . ?
C2 C3 C4 C18 -169.86(19) . . . . ?
C2 C3 C4 C19 76.2(2) . . . . ?
C3 C4 C5 C6 -175.94(17) . . . . ?
C3 C4 C5 C10 53.1(2) . . . . ?
C3 C4 C19 O1 -174.8(2) . . . . ?
C3 C4 C19 O2 10.1(2) . . . . ?
C4 C5 C6 C7 161.60(17) . . . . ?
C4 C5 C10 C1 -55.73(19) . . . . ?
C4 C5 C10 C9 -176.68(14) . . . . ?
C4 C5 C10 C20 63.68(19) . . . . ?
C5 C4 C19 O1 -49.7(3) . . . . ?
C5 C4 C19 O2 135.26(18) . . . . ?
C5 C6 C7 C8 47.4(3) . . . . ?
C6 C5 C10 C1 170.78(16) . . . . ?
C6 C5 C10 C9 49.83(19) . . . . ?
C6 C5 C10 C20 -69.81(19) . . . . ?
C6 C7 C8 C9 -17.5(3) . . . . ?
C6 C7 C8 C14 163.08(19) . . . . ?
C7 C8 C9 C10 3.7(3) . . . . ?
C7 C8 C9 C11 -179.38(18) . . . . ?
C7 C8 C14 C13 179.2(2) . . . . ?
C8 C9 C10 C1 -139.22(18) . . . . ?
C8 C9 C10 C5 -19.7(2) . . . . ?
C8 C9 C10 C20 103.4(2) . . . . ?
C8 C9 C11 C12 0.5(3) . . . . ?
C9 C8 C14 C13 -0.3(3) . . . . ?
C9 C11 C12 O3 179.16(17) . . . . ?
C9 C11 C12 C13 -0.9(3) . . . . ?
C10 C1 C2 C3 -54.9(2) . . . . ?
C10 C5 C6 C7 -65.9(2) . . . . ?
C10 C9 C11 C12 177.56(17) . . . . ?
C11 C9 C10 C1 43.9(2) . . . . ?
C11 C9 C10 C5 163.38(15) . . . . ?
C11 C9 C10 C20 -73.5(2) . . . . ?
C11 C12 C13 C14 0.7(3) . . . . ?
C11 C12 C13 C15 -177.44(17) . . . . ?
C12 C13 C14 C8 -0.1(3) . . . . ?
C12 C13 C15 C16 84.4(2) . . . . ?
C12 C13 C15 C17 -149.76(19) . . . . ?
C13 C15 C16 O4 -163.19(18) . . . . ?
C14 C8 C9 C10 -176.90(17) . . . . ?
C14 C8 C9 C11 0.1(3) . . . . ?
C14 C13 C15 C16 -93.6(2) . . . . ?
C14 C13 C15 C17 32.2(3) . . . . ?
C15 C13 C14 C8 177.95(19) . . . . ?
C17 C15 C16 O4 70.2(2) . . . . ?
C18 C4 C5 C6 -58.9(2) . . . . ?
C18 C4 C5 C10 170.09(16) . . . . ?
C18 C4 C19 O1 69.3(2) . . . . ?
C18 C4 C19 O2 -105.8(2) . . . . ?
C19 C4 C5 C6 56.0(2) . . . . ?
C19 C4 C5 C10 -74.92(19) . . . . ?
